data_2220773
loop_
_publ_author_name
'Rominger, Frank'
'Malathi, Mahalingam'
'Mohan, Palathurai Subramaniam'
'Ramamurthi Dondeti, Tanuja'
'Hashmi, A. Stephen K.'

_publ_section_title
;
 3-(1<i>H</i>-Benzimidazol-2-yl)-2-chloro-8-methylquinoline
;
_journal_coeditor_code FJ2183
_journal_issue 2
_journal_name_full 'Acta Crystallographica Section E'
_journal_page_first o400
_journal_paper_doi 10.1107/S1600536809002827
_journal_volume 65
_journal_year 2009
_chemical_formula_iupac 'C17 H12 Cl N3'
_chemical_formula_moiety 'C17 H12 Cl N3'
_chemical_formula_sum 'C17 H12 Cl N3'
_chemical_formula_weight 293.75
_chemical_name_systematic
;
3-(1<i>H</i>-Benzimidazol-2-yl)-2-chloro-8-methylquinoline
;
_space_group_IT_number 7
_symmetry_cell_setting monoclinic
_symmetry_space_group_name_Hall 'P -2yc'
_symmetry_space_group_name_H-M 'P 1 c 1'
_atom_sites_solution_hydrogens geom
_atom_sites_solution_primary direct
_atom_sites_solution_secondary difmap
_audit_creation_method SHELXL-97
_cell_angle_alpha 90.00
_cell_angle_beta 98.433(2)
_cell_angle_gamma 90.00
_cell_formula_units_Z 4
_cell_length_a 16.4721(15)
_cell_length_b 9.0061(8)
_cell_length_c 9.6643(9)
_cell_measurement_reflns_used 5811
_cell_measurement_temperature 200(2)
_cell_measurement_theta_max 28.20
_cell_measurement_theta_min 2.50
_cell_volume 1418.2(2)
_computing_cell_refinement 'SAINT (Bruker, 2001)'
_computing_data_collection 'SMART (Bruker, 2001)'
_computing_data_reduction 'SAINT (Bruker, 2001)'
_computing_molecular_graphics 'SHELXTL (Version 2008/4; Sheldrick, 2008a)'
_computing_publication_material 'SHELXTL (Version 2008/4; Sheldrick, 2008a)'
_computing_structure_refinement 'SHELXTL (Version 2008/4; Sheldrick, 2008a)'
_computing_structure_solution 'SHELXTL (Version 2008/4; Sheldrick, 2008a)'
_diffrn_ambient_temperature 200(2)
_diffrn_measured_fraction_theta_full 0.996
_diffrn_measured_fraction_theta_max 0.996
_diffrn_measurement_device_type 'Bruker APEX'
_diffrn_measurement_method \w
_diffrn_radiation_monochromator graphite
_diffrn_radiation_source 'fine-focus sealed tube'
_diffrn_radiation_type MoK\a
_diffrn_radiation_wavelength 0.71073
_diffrn_reflns_av_R_equivalents 0.0249
_diffrn_reflns_av_sigmaI/netI 0.0356
_diffrn_reflns_limit_h_max 21
_diffrn_reflns_limit_h_min -21
_diffrn_reflns_limit_k_max 12
_diffrn_reflns_limit_k_min -11
_diffrn_reflns_limit_l_max 12
_diffrn_reflns_limit_l_min -12
_diffrn_reflns_number 14446
_diffrn_reflns_theta_full 28.31
_diffrn_reflns_theta_max 28.31
_diffrn_reflns_theta_min 2.26
_diffrn_standards_number 0
_exptl_absorpt_coefficient_mu 0.265
_exptl_absorpt_correction_T_max 0.9689
_exptl_absorpt_correction_T_min 0.8968
_exptl_absorpt_correction_type multi-scan
_exptl_absorpt_process_details '(<i>SADABS</i>; Sheldrick, 2008b)'
_exptl_crystal_colour colourless
_exptl_crystal_density_diffrn 1.376
_exptl_crystal_density_method 'not measured'
_exptl_crystal_description polyhedron
_exptl_crystal_F_000 608
_exptl_crystal_size_max 0.41
_exptl_crystal_size_mid 0.16
_exptl_crystal_size_min 0.11
_refine_diff_density_max 0.330
_refine_diff_density_min -0.221
_refine_ls_abs_structure_details 'Flack (1983), 3233 Friedel pairs'
_refine_ls_abs_structure_Flack -0.03(5)
_refine_ls_extinction_method none
_refine_ls_goodness_of_fit_ref 1.124
_refine_ls_hydrogen_treatment constr
_refine_ls_matrix_type full
_refine_ls_number_parameters 381
_refine_ls_number_reflns 6767
_refine_ls_number_restraints 2
_refine_ls_restrained_S_all 1.123
_refine_ls_R_factor_all 0.0444
_refine_ls_R_factor_gt 0.0422
_refine_ls_shift/su_max 0.001
_refine_ls_shift/su_mean 0.000
_refine_ls_structure_factor_coef Fsqd
_refine_ls_weighting_details 'calc w=1/[\s^2^(Fo^2^)+(0.0479P)^2^+0.2051P] where P=(Fo^2^+2Fc^2^)/3'
_refine_ls_weighting_scheme calc
_refine_ls_wR_factor_gt 0.0985
_refine_ls_wR_factor_ref 0.0998
_reflns_number_gt 6457
_reflns_number_total 6767
_reflns_threshold_expression I>2\s(I)
_cod_data_source_file fj2183.cif
_cod_data_source_block I
_cod_depositor_comments
;
The following automatic conversions were performed:
'_symmetry_cell_setting' value 'Monoclinic' changed to 'monoclinic'
according to '/home/saulius/struct/CIF-dictionaries/cif_core.dic'
dictionary named 'cif_core.dic' version 2.4.1 from 2010-06-29.

Automatic conversion script
Id: cif_fix_enum 1527 2010-12-29 10:47:43Z saulius 

The following automatic conversions were performed:

'_symmetry_cell_setting' value 'Monoclinic' changed to 'monoclinic'
according to /home/saulius/struct/CIF-dictionaries/cif_core.dic
dictionary named 'cif_core.dic' version 2.4.1 from 2010-06-29.

Automatic conversion script
Id: cif_fix_values 1715 2011-07-08 13:25:40Z adriana 
;
_cod_original_sg_symbol_H-M 'P c'
_cod_database_code 2220773
_cod_database_fobs_code 2220773

loop_
_symmetry_equiv_pos_as_xyz
'x, y, z'
'x, -y, z+1/2'

loop_
_atom_site_type_symbol
_atom_site_label
_atom_site_fract_x
_atom_site_fract_y
_atom_site_fract_z
_atom_site_U_iso_or_equiv
_atom_site_adp_type
_atom_site_calc_flag
_atom_site_refinement_flags
_atom_site_occupancy
_atom_site_disorder_assembly
_atom_site_disorder_group
Cl Cl1 0.05087(4) 1.03625(6) -0.15249(6) 0.03642(14) Uani d . 1 . .
N N1 0.02863(11) 0.7608(2) -0.1012(2) 0.0295(4) Uani d . 1 . .
C C2 0.07851(13) 0.8696(2) -0.0672(2) 0.0263(4) Uani d . 1 . .
C C3 0.15072(13) 0.8633(2) 0.0341(2) 0.0244(4) Uani d . 1 . .
C C4 0.16618(14) 0.7291(2) 0.0999(2) 0.0306(5) Uani d . 1 . .
H H4 0.2127 0.7190 0.1700 0.037 Uiso calc R 1 . .
C C5 0.11470(15) 0.6067(2) 0.0658(2) 0.0322(5) Uani d . 1 . .
C C6 0.12919(17) 0.4661(3) 0.1294(3) 0.0405(6) Uani d . 1 . .
H H6 0.1754 0.4508 0.1991 0.049 Uiso calc R 1 . .
C C7 0.0760(2) 0.3524(3) 0.0897(3) 0.0472(7) Uani d . 1 . .
H H7 0.0860 0.2571 0.1308 0.057 Uiso calc R 1 . .
C C8 0.00720(19) 0.3748(3) -0.0107(3) 0.0457(6) Uani d . 1 . .
H H8 -0.0292 0.2940 -0.0344 0.055 Uiso calc R 1 . .
C C9 -0.01022(16) 0.5079(3) -0.0765(3) 0.0382(5) Uani d . 1 . .
C C10 0.04522(14) 0.6272(2) -0.0366(2) 0.0304(5) Uani d . 1 . .
C C11 -0.08315(19) 0.5301(4) -0.1860(3) 0.0526(8) Uani d . 1 . .
H H11A -0.0655 0.5316 -0.2786 0.079 Uiso calc R 1 . .
H H11B -0.1097 0.6246 -0.1697 0.079 Uiso calc R 1 . .
H H11C -0.1221 0.4485 -0.1817 0.079 Uiso calc R 1 . .
C C12 0.20363(13) 0.9916(2) 0.0744(2) 0.0230(4) Uani d . 1 . .
N N13 0.23031(11) 1.02682(19) 0.20545(18) 0.0253(4) Uani d . 1 . .
N N14 0.22948(11) 1.08601(19) -0.01916(17) 0.0248(3) Uani d . 1 . .
H H14 0.2184 1.0802 -0.1109 0.030 Uiso calc R 1 . .
C C21 0.27661(12) 1.1546(2) 0.1966(2) 0.0239(4) Uani d . 1 . .
C C22 0.31876(14) 1.2431(3) 0.3023(2) 0.0313(5) Uani d . 1 . .
H H22 0.3191 1.2194 0.3982 0.038 Uiso calc R 1 . .
C C23 0.35963(15) 1.3654(3) 0.2630(2) 0.0368(5) Uani d . 1 . .
H H23 0.3896 1.4259 0.3332 0.044 Uiso calc R 1 . .
C C24 0.35834(15) 1.4032(3) 0.1227(3) 0.0364(5) Uani d . 1 . .
H H24 0.3869 1.4891 0.0995 0.044 Uiso calc R 1 . .
C C25 0.31608(15) 1.3176(3) 0.0163(2) 0.0327(5) Uani d . 1 . .
H H25 0.3144 1.3434 -0.0794 0.039 Uiso calc R 1 . .
C C26 0.27646(13) 1.1928(2) 0.0567(2) 0.0252(4) Uani d . 1 . .
Cl Cl1B 0.75134(3) 0.47673(6) 0.52013(5) 0.03402(13) Uani d . 1 . .
N N1B 0.77153(12) 0.7516(2) 0.58632(19) 0.0286(4) Uani d . 1 . .
C C2B 0.72268(13) 0.6411(2) 0.5955(2) 0.0254(4) Uani d . 1 . .
C C3B 0.65160(13) 0.6429(2) 0.6622(2) 0.0244(4) Uani d . 1 . .
C C4B 0.63496(14) 0.7753(2) 0.7222(2) 0.0298(5) Uani d . 1 . .
H H4B 0.5887 0.7825 0.7701 0.036 Uiso calc R 1 . .
C C5B 0.68484(14) 0.9000(2) 0.7145(2) 0.0292(4) Uani d . 1 . .
C C6B 0.66884(16) 1.0405(3) 0.7716(3) 0.0378(5) Uani d . 1 . .
H H6B 0.6231 1.0531 0.8199 0.045 Uiso calc R 1 . .
C C7B 0.71925(17) 1.1565(3) 0.7568(3) 0.0405(6) Uani d . 1 . .
H H7B 0.7082 1.2509 0.7937 0.049 Uiso calc R 1 . .
C C8B 0.78792(16) 1.1379(3) 0.6871(3) 0.0393(6) Uani d . 1 . .
H H8B 0.8227 1.2208 0.6794 0.047 Uiso calc R 1 . .
C C9B 0.80661(15) 1.0060(3) 0.6302(2) 0.0341(5) Uani d . 1 . .
C C10B 0.75394(13) 0.8840(2) 0.6439(2) 0.0281(4) Uani d . 1 . .
C C11B 0.87946(19) 0.9877(3) 0.5563(3) 0.0473(7) Uani d . 1 . .
H H11D 0.9076 1.0833 0.5534 0.071 Uiso calc R 1 . .
H H11E 0.8615 0.9529 0.4607 0.071 Uiso calc R 1 . .
H H11F 0.9172 0.9150 0.6063 0.071 Uiso calc R 1 . .
C C12B 0.59921(13) 0.5128(2) 0.6756(2) 0.0238(4) Uani d . 1 . .
N N13B 0.57193(11) 0.4767(2) 0.79249(18) 0.0252(4) Uani d . 1 . .
N N14B 0.57387(11) 0.4184(2) 0.56856(17) 0.0271(4) Uani d . 1 . .
H H14B 0.5853 0.4246 0.4826 0.033 Uiso calc R 1 . .
C C21B 0.52618(12) 0.3494(2) 0.7604(2) 0.0243(4) Uani d . 1 . .
C C22B 0.48330(14) 0.2607(3) 0.8442(2) 0.0318(5) Uani d . 1 . .
H H22B 0.4824 0.2840 0.9398 0.038 Uiso calc R 1 . .
C C23B 0.44264(15) 0.1387(3) 0.7833(2) 0.0365(5) Uani d . 1 . .
H H23B 0.4125 0.0779 0.8378 0.044 Uiso calc R 1 . .
C C24B 0.44435(15) 0.1015(3) 0.6433(3) 0.0367(5) Uani d . 1 . .
H H24B 0.4157 0.0158 0.6052 0.044 Uiso calc R 1 . .
C C25B 0.48679(15) 0.1867(3) 0.5596(2) 0.0330(5) Uani d . 1 . .
H H25B 0.4885 0.1613 0.4646 0.040 Uiso calc R 1 . .
C C26B 0.52677(12) 0.3110(2) 0.6203(2) 0.0245(4) Uani d . 1 . .

loop_
_atom_site_aniso_label
_atom_site_aniso_U_11
_atom_site_aniso_U_22
_atom_site_aniso_U_33
_atom_site_aniso_U_12
_atom_site_aniso_U_13
_atom_site_aniso_U_23
Cl1 0.0340(3) 0.0292(3) 0.0432(3) 0.0011(2) -0.0042(2) 0.0066(2)
N1 0.0286(9) 0.0294(9) 0.0306(9) -0.0025(7) 0.0045(7) -0.0048(7)
C2 0.0310(11) 0.0228(10) 0.0258(10) 0.0034(8) 0.0062(8) 0.0004(8)
C3 0.0313(10) 0.0211(9) 0.0213(9) -0.0013(8) 0.0052(8) -0.0030(7)
C4 0.0357(12) 0.0312(11) 0.0246(10) 0.0010(9) 0.0033(8) 0.0006(8)
C5 0.0395(12) 0.0267(11) 0.0328(11) -0.0030(9) 0.0138(9) -0.0024(9)
C6 0.0486(15) 0.0300(13) 0.0444(14) 0.0068(11) 0.0120(11) 0.0056(10)
C7 0.0707(19) 0.0222(12) 0.0532(16) -0.0010(11) 0.0243(14) 0.0028(11)
C8 0.0578(16) 0.0326(13) 0.0508(15) -0.0153(12) 0.0221(13) -0.0107(11)
C9 0.0431(13) 0.0353(12) 0.0390(13) -0.0124(10) 0.0156(10) -0.0085(10)
C10 0.0344(11) 0.0274(11) 0.0319(11) -0.0047(9) 0.0125(9) -0.0061(8)
C11 0.0430(16) 0.0574(19) 0.0562(18) -0.0256(14) 0.0031(13) -0.0075(14)
C12 0.0273(10) 0.0216(9) 0.0202(9) 0.0031(8) 0.0040(7) -0.0003(7)
N13 0.0298(9) 0.0250(9) 0.0205(8) -0.0011(7) 0.0013(7) -0.0003(6)
N14 0.0307(9) 0.0277(9) 0.0157(7) -0.0041(7) 0.0021(6) -0.0008(6)
C21 0.0226(9) 0.0272(10) 0.0222(9) 0.0005(8) 0.0038(7) -0.0001(8)
C22 0.0330(11) 0.0388(12) 0.0213(9) -0.0025(9) 0.0016(8) -0.0040(9)
C23 0.0348(12) 0.0401(13) 0.0343(12) -0.0098(10) 0.0009(9) -0.0126(10)
C24 0.0353(12) 0.0366(13) 0.0382(12) -0.0129(10) 0.0086(9) -0.0012(10)
C25 0.0339(11) 0.0357(12) 0.0294(11) -0.0067(9) 0.0086(9) 0.0023(9)
C26 0.0254(10) 0.0288(11) 0.0215(9) -0.0002(8) 0.0037(7) -0.0035(8)
Cl1B 0.0340(3) 0.0259(2) 0.0441(3) 0.0020(2) 0.0123(2) -0.0069(2)
N1B 0.0301(9) 0.0269(9) 0.0284(9) 0.0002(7) 0.0026(7) 0.0008(7)
C2B 0.0304(10) 0.0214(10) 0.0242(9) 0.0058(8) 0.0039(8) -0.0009(7)
C3B 0.0300(10) 0.0236(10) 0.0196(9) 0.0002(8) 0.0040(7) 0.0019(7)
C4B 0.0347(12) 0.0309(11) 0.0256(10) 0.0028(9) 0.0099(8) 0.0001(8)
C5B 0.0370(11) 0.0237(10) 0.0260(10) 0.0014(9) 0.0013(8) 0.0003(8)
C6B 0.0456(14) 0.0288(12) 0.0383(13) 0.0069(10) 0.0042(10) -0.0060(9)
C7B 0.0547(15) 0.0223(11) 0.0416(13) 0.0069(10) -0.0028(11) -0.0064(10)
C8B 0.0453(14) 0.0265(11) 0.0429(13) -0.0060(10) -0.0049(11) 0.0018(10)
C9B 0.0358(12) 0.0280(11) 0.0358(12) -0.0040(9) -0.0035(9) 0.0028(9)
C10B 0.0308(11) 0.0238(10) 0.0279(10) 0.0012(8) -0.0020(8) 0.0009(8)
C11B 0.0461(16) 0.0393(15) 0.0580(18) -0.0152(12) 0.0130(13) -0.0037(12)
C12B 0.0283(10) 0.0241(10) 0.0191(9) 0.0026(8) 0.0041(7) 0.0003(7)
N13B 0.0277(9) 0.0272(9) 0.0214(8) 0.0012(7) 0.0065(7) -0.0007(6)
N14B 0.0341(9) 0.0297(9) 0.0189(8) -0.0020(8) 0.0087(7) 0.0006(7)
C21B 0.0237(9) 0.0289(10) 0.0204(9) 0.0035(8) 0.0040(7) 0.0010(8)
C22B 0.0307(11) 0.0419(13) 0.0242(10) -0.0012(9) 0.0087(8) 0.0054(9)
C23B 0.0347(12) 0.0416(13) 0.0344(12) -0.0092(10) 0.0095(9) 0.0099(10)
C24B 0.0369(12) 0.0366(13) 0.0356(12) -0.0118(10) 0.0024(9) -0.0035(10)
C25B 0.0360(12) 0.0370(12) 0.0253(10) -0.0065(10) 0.0013(9) -0.0033(9)
C26B 0.0258(10) 0.0277(10) 0.0202(9) 0.0018(8) 0.0044(7) 0.0041(8)

loop_
_atom_type_symbol
_atom_type_description
_atom_type_scat_dispersion_real
_atom_type_scat_dispersion_imag
_atom_type_scat_source
C C 0.0033 0.0016 'International Tables Vol C Tables 4.2.6.8 and 6.1.1.4'
H H 0.0000 0.0000 'International Tables Vol C Tables 4.2.6.8 and 6.1.1.4'
N N 0.0061 0.0033 'International Tables Vol C Tables 4.2.6.8 and 6.1.1.4'
Cl Cl 0.1484 0.1585 'International Tables Vol C Tables 4.2.6.8 and 6.1.1.4'

loop_
_geom_angle_atom_site_label_1
_geom_angle_atom_site_label_2
_geom_angle_atom_site_label_3
_geom_angle_site_symmetry_1
_geom_angle_site_symmetry_3
_geom_angle
_geom_angle_publ_flag
C2 N1 C10 . . 118.41(19) ?
N1 C2 C3 . . 125.5(2) ?
N1 C2 Cl1 . . 114.95(16) ?
C3 C2 Cl1 . . 119.54(16) ?
C4 C3 C2 . . 115.61(19) ?
C4 C3 C12 . . 120.56(19) ?
C2 C3 C12 . . 123.73(18) ?
C3 C4 C5 . . 121.3(2) ?
C3 C4 H4 . . 119.3 ?
C5 C4 H4 . . 119.3 ?
C4 C5 C10 . . 117.6(2) ?
C4 C5 C6 . . 123.1(2) ?
C10 C5 C6 . . 119.4(2) ?
C7 C6 C5 . . 119.3(3) ?
C7 C6 H6 . . 120.4 ?
C5 C6 H6 . . 120.4 ?
C6 C7 C8 . . 120.6(2) ?
C6 C7 H7 . . 119.7 ?
C8 C7 H7 . . 119.7 ?
C9 C8 C7 . . 123.0(2) ?
C9 C8 H8 . . 118.5 ?
C7 C8 H8 . . 118.5 ?
C8 C9 C10 . . 116.9(2) ?
C8 C9 C11 . . 122.6(2) ?
C10 C9 C11 . . 120.5(2) ?
N1 C10 C5 . . 121.6(2) ?
N1 C10 C9 . . 117.6(2) ?
C5 C10 C9 . . 120.8(2) ?
C9 C11 H11A . . 109.5 ?
C9 C11 H11B . . 109.5 ?
H11A C11 H11B . . 109.5 ?
C9 C11 H11C . . 109.5 ?
H11A C11 H11C . . 109.5 ?
H11B C11 H11C . . 109.5 ?
N13 C12 N14 . . 113.42(18) ?
N13 C12 C3 . . 123.21(19) ?
N14 C12 C3 . . 123.37(18) ?
C12 N13 C21 . . 104.42(17) ?
C12 N14 C26 . . 106.86(17) ?
C12 N14 H14 . . 126.6 ?
C26 N14 H14 . . 126.6 ?
N13 C21 C26 . . 109.92(17) ?
N13 C21 C22 . . 130.18(19) ?
C26 C21 C22 . . 119.89(19) ?
C23 C22 C21 . . 117.8(2) ?
C23 C22 H22 . . 121.1 ?
C21 C22 H22 . . 121.1 ?
C22 C23 C24 . . 121.8(2) ?
C22 C23 H23 . . 119.1 ?
C24 C23 H23 . . 119.1 ?
C25 C24 C23 . . 121.3(2) ?
C25 C24 H24 . . 119.4 ?
C23 C24 H24 . . 119.4 ?
C26 C25 C24 . . 116.6(2) ?
C26 C25 H25 . . 121.7 ?
C24 C25 H25 . . 121.7 ?
N14 C26 C25 . . 131.94(19) ?
N14 C26 C21 . . 105.38(18) ?
C25 C26 C21 . . 122.66(19) ?
C2B N1B C10B . . 118.30(19) ?
N1B C2B C3B . . 125.97(19) ?
N1B C2B Cl1B . . 114.57(16) ?
C3B C2B Cl1B . . 119.44(16) ?
C4B C3B C2B . . 115.62(19) ?
C4B C3B C12B . . 119.88(19) ?
C2B C3B C12B . . 124.42(19) ?
C3B C4B C5B . . 121.3(2) ?
C3B C4B H4B . . 119.4 ?
C5B C4B H4B . . 119.4 ?
C4B C5B C10B . . 117.60(19) ?
C4B C5B C6B . . 123.4(2) ?
C10B C5B C6B . . 119.0(2) ?
C7B C6B C5B . . 119.6(2) ?
C7B C6B H6B . . 120.2 ?
C5B C6B H6B . . 120.2 ?
C6B C7B C8B . . 120.4(2) ?
C6B C7B H7B . . 119.8 ?
C8B C7B H7B . . 119.8 ?
C9B C8B C7B . . 122.8(2) ?
C9B C8B H8B . . 118.6 ?
C7B C8B H8B . . 118.6 ?
C8B C9B C10B . . 117.4(2) ?
C8B C9B C11B . . 122.3(2) ?
C10B C9B C11B . . 120.3(2) ?
N1B C10B C5B . . 121.2(2) ?
N1B C10B C9B . . 118.0(2) ?
C5B C10B C9B . . 120.8(2) ?
C9B C11B H11D . . 109.5 ?
C9B C11B H11E . . 109.5 ?
H11D C11B H11E . . 109.5 ?
C9B C11B H11F . . 109.5 ?
H11D C11B H11F . . 109.5 ?
H11E C11B H11F . . 109.5 ?
N13B C12B N14B . . 113.23(19) ?
N13B C12B C3B . . 123.41(19) ?
N14B C12B C3B . . 123.36(18) ?
C12B N13B C21B . . 104.81(17) ?
C12B N14B C26B . . 106.83(17) ?
C12B N14B H14B . . 126.6 ?
C26B N14B H14B . . 126.6 ?
N13B C21B C26B . . 109.97(18) ?
N13B C21B C22B . . 130.41(19) ?
C26B C21B C22B . . 119.6(2) ?
C23B C22B C21B . . 117.7(2) ?
C23B C22B H22B . . 121.2 ?
C21B C22B H22B . . 121.2 ?
C22B C23B C24B . . 121.9(2) ?
C22B C23B H23B . . 119.0 ?
C24B C23B H23B . . 119.0 ?
C25B C24B C23B . . 121.2(2) ?
C25B C24B H24B . . 119.4 ?
C23B C24B H24B . . 119.4 ?
C24B C25B C26B . . 116.9(2) ?
C24B C25B H25B . . 121.6 ?
C26B C25B H25B . . 121.6 ?
N14B C26B C25B . . 132.18(19) ?
N14B C26B C21B . . 105.15(17) ?
C25B C26B C21B . . 122.65(19) ?

loop_
_geom_bond_atom_site_label_1
_geom_bond_atom_site_label_2
_geom_bond_site_symmetry_2
_geom_bond_distance
_geom_bond_publ_flag
Cl1 C2 . 1.740(2) ?
N1 C2 . 1.290(3) ?
N1 C10 . 1.365(3) ?
C2 C3 . 1.426(3) ?
C3 C4 . 1.373(3) ?
C3 C12 . 1.465(3) ?
C4 C5 . 1.400(3) ?
C4 H4 . 0.9500 ?
C5 C10 . 1.411(3) ?
C5 C6 . 1.413(3) ?
C6 C7 . 1.366(4) ?
C6 H6 . 0.9500 ?
C7 C8 . 1.394(4) ?
C7 H7 . 0.9500 ?
C8 C9 . 1.367(4) ?
C8 H8 . 0.9500 ?
C9 C10 . 1.426(3) ?
C9 C11 . 1.493(4) ?
C11 H11A . 0.9800 ?
C11 H11B . 0.9800 ?
C11 H11C . 0.9800 ?
C12 N13 . 1.317(3) ?
C12 N14 . 1.355(3) ?
N13 C21 . 1.390(3) ?
N14 C26 . 1.377(3) ?
N14 H14 . 0.8800 ?
C21 C26 . 1.394(3) ?
C21 C22 . 1.397(3) ?
C22 C23 . 1.373(3) ?
C22 H22 . 0.9500 ?
C23 C24 . 1.395(3) ?
C23 H23 . 0.9500 ?
C24 C25 . 1.387(3) ?
C24 H24 . 0.9500 ?
C25 C26 . 1.385(3) ?
C25 H25 . 0.9500 ?
Cl1B C2B . 1.745(2) ?
N1B C2B . 1.291(3) ?
N1B C10B . 1.365(3) ?
C2B C3B . 1.417(3) ?
C3B C4B . 1.371(3) ?
C3B C12B . 1.472(3) ?
C4B C5B . 1.400(3) ?
C4B H4B . 0.9500 ?
C5B C10B . 1.418(3) ?
C5B C6B . 1.421(3) ?
C6B C7B . 1.355(4) ?
C6B H6B . 0.9500 ?
C7B C8B . 1.409(4) ?
C7B H7B . 0.9500 ?
C8B C9B . 1.363(3) ?
C8B H8B . 0.9500 ?
C9B C10B . 1.418(3) ?
C9B C11B . 1.493(4) ?
C11B H11D . 0.9800 ?
C11B H11E . 0.9800 ?
C11B H11F . 0.9800 ?
C12B N13B . 1.316(3) ?
C12B N14B . 1.357(3) ?
N13B C21B . 1.382(3) ?
N14B C26B . 1.379(3) ?
N14B H14B . 0.8800 ?
C21B C26B . 1.399(3) ?
C21B C22B . 1.400(3) ?
C22B C23B . 1.373(3) ?
C22B H22B . 0.9500 ?
C23B C24B . 1.398(3) ?
C23B H23B . 0.9500 ?
C24B C25B . 1.378(3) ?
C24B H24B . 0.9500 ?
C25B C26B . 1.385(3) ?
C25B H25B . 0.9500 ?

loop_
_geom_hbond_atom_site_label_D
_geom_hbond_atom_site_label_H
_geom_hbond_atom_site_label_A
_geom_hbond_site_symmetry_A
_geom_hbond_distance_DH
_geom_hbond_distance_HA
_geom_hbond_distance_DA
_geom_hbond_angle_DHA
N14 H14 N13 2_574 0.880 2.054(2) 2.851(2) 150
N14B H14B N13B 2_564 0.880 2.024(2) 2.826(2) 151

loop_
_geom_torsion_atom_site_label_1
_geom_torsion_atom_site_label_2
_geom_torsion_atom_site_label_3
_geom_torsion_atom_site_label_4
_geom_torsion_site_symmetry_1
_geom_torsion_site_symmetry_2
_geom_torsion_site_symmetry_3
_geom_torsion_site_symmetry_4
_geom_torsion
_geom_torsion_publ_flag
C10 N1 C2 C3 . . . . -0.2(3) ?
C10 N1 C2 Cl1 . . . . -178.62(15) ?
N1 C2 C3 C4 . . . . -0.7(3) ?
Cl1 C2 C3 C4 . . . . 177.67(16) ?
N1 C2 C3 C12 . . . . -177.0(2) ?
Cl1 C2 C3 C12 . . . . 1.4(3) ?
C2 C3 C4 C5 . . . . 1.5(3) ?
C12 C3 C4 C5 . . . . 177.9(2) ?
C3 C4 C5 C10 . . . . -1.4(3) ?
C3 C4 C5 C6 . . . . 179.0(2) ?
C4 C5 C6 C7 . . . . -179.8(2) ?
C10 C5 C6 C7 . . . . 0.6(4) ?
C5 C6 C7 C8 . . . . -1.2(4) ?
C6 C7 C8 C9 . . . . 1.4(4) ?
C7 C8 C9 C10 . . . . -1.0(4) ?
C7 C8 C9 C11 . . . . 178.7(3) ?
C2 N1 C10 C5 . . . . 0.3(3) ?
C2 N1 C10 C9 . . . . -179.4(2) ?
C4 C5 C10 N1 . . . . 0.5(3) ?
C6 C5 C10 N1 . . . . -179.9(2) ?
C4 C5 C10 C9 . . . . -179.8(2) ?
C6 C5 C10 C9 . . . . -0.1(3) ?
C8 C9 C10 N1 . . . . -179.9(2) ?
C11 C9 C10 N1 . . . . 0.4(3) ?
C8 C9 C10 C5 . . . . 0.3(3) ?
C11 C9 C10 C5 . . . . -179.4(2) ?
C4 C3 C12 N13 . . . . -43.2(3) ?
C2 C3 C12 N13 . . . . 132.8(2) ?
C4 C3 C12 N14 . . . . 137.2(2) ?
C2 C3 C12 N14 . . . . -46.7(3) ?
N14 C12 N13 C21 . . . . 0.4(2) ?
C3 C12 N13 C21 . . . . -179.16(19) ?
N14 C12 N13 H14 . . . . -0.3 ?
C3 C12 N13 H14 . . . . -179.9 ?
N13 C12 N14 C26 . . . . -0.5(2) ?
C3 C12 N14 C26 . . . . 179.07(19) ?
C12 N13 C21 C26 . . . . -0.2(2) ?
C12 N13 C21 C22 . . . . 178.9(2) ?
N13 C21 C22 C23 . . . . -179.6(2) ?
C26 C21 C22 C23 . . . . -0.6(3) ?
C21 C22 C23 C24 . . . . 1.3(4) ?
C22 C23 C24 C25 . . . . -0.6(4) ?
C23 C24 C25 C26 . . . . -0.8(4) ?
C12 N14 C26 C25 . . . . -178.0(2) ?
C12 N14 C26 C21 . . . . 0.4(2) ?
C24 C25 C26 N14 . . . . 179.5(2) ?
C24 C25 C26 C21 . . . . 1.4(3) ?
C22 C21 C26 N14 . . . . -179.28(19) ?
N13 C21 C26 C25 . . . . 178.4(2) ?
C22 C21 C26 C25 . . . . -0.7(3) ?
C10B N1B C2B C3B . . . . -0.9(3) ?
C10B N1B C2B Cl1B . . . . -179.39(15) ?
N1B C2B C3B C4B . . . . -0.4(3) ?
Cl1B C2B C3B C4B . . . . 178.08(15) ?
N1B C2B C3B C12B . . . . -177.3(2) ?
Cl1B C2B C3B C12B . . . . 1.2(3) ?
C2B C3B C4B C5B . . . . 1.2(3) ?
C12B C3B C4B C5B . . . . 178.29(19) ?
C3B C4B C5B C10B . . . . -0.8(3) ?
C3B C4B C5B C6B . . . . 178.2(2) ?
C4B C5B C6B C7B . . . . -178.5(2) ?
C10B C5B C6B C7B . . . . 0.5(3) ?
C5B C6B C7B C8B . . . . -0.9(4) ?
C6B C7B C8B C9B . . . . 0.9(4) ?
C7B C8B C9B C10B . . . . -0.3(4) ?
C7B C8B C9B C11B . . . . 179.9(2) ?
C2B N1B C10B C5B . . . . 1.3(3) ?
C2B N1B C10B C9B . . . . -178.36(19) ?
C4B C5B C10B N1B . . . . -0.5(3) ?
C6B C5B C10B N1B . . . . -179.5(2) ?
C4B C5B C10B C9B . . . . 179.16(19) ?
C6B C5B C10B C9B . . . . 0.1(3) ?
C8B C9B C10B N1B . . . . 179.4(2) ?
C11B C9B C10B N1B . . . . -0.7(3) ?
C8B C9B C10B C5B . . . . -0.2(3) ?
C11B C9B C10B C5B . . . . 179.7(2) ?
C4B C3B C12B N13B . . . . -42.0(3) ?
C2B C3B C12B N13B . . . . 134.8(2) ?
C4B C3B C12B N14B . . . . 137.7(2) ?
C2B C3B C12B N14B . . . . -45.5(3) ?
C3B C12B N13B C21B . . . . -179.77(19) ?
C3B C12B N14B C26B . . . . 179.69(19) ?
C12B N13B C21B C26B . . . . -0.3(2) ?
H14B N13B C21B C26B . . . . 0.2 ?
C12B N13B C21B C22B . . . . 179.2(2) ?
H14B N13B C21B C22B . . . . 179.7 ?
N13B C21B C22B C23B . . . . -180.0(2) ?
C26B C21B C22B C23B . . . . -0.5(3) ?
C21B C22B C23B C24B . . . . 1.0(3) ?
C22B C23B C24B C25B . . . . -0.4(4) ?
C23B C24B C25B C26B . . . . -0.6(4) ?
C12B N14B C26B C25B . . . . -178.7(2) ?
C12B N14B C26B C21B . . . . 0.4(2) ?
C24B C25B C26B N14B . . . . 180.0(2) ?
C24B C25B C26B C21B . . . . 1.0(3) ?
N13B C21B C26B N14B . . . . -0.1(2) ?
C22B C21B C26B N14B . . . . -179.66(19) ?
N13B C21B C26B C25B . . . . 179.1(2) ?
C22B C21B C26B C25B . . . . -0.5(3) ?
